data_4306151
loop_
_publ_author_name
'Louisa J. E. Stanlake'
'J. David Beard'
'Laurel L. Schafer'

_publ_section_title
;
Rare-Earth Amidate Complexes. Easily Accessed Initiators For
\e-Caprolactone Ring-Opening Polymerization
;
_journal_name_full 'Inorganic Chemistry'
_journal_page_first 8062
_journal_page_last 8068
_journal_paper_doi 10.1021/ic8010635
_journal_volume 47
_journal_year 2008
_chemical_formula_moiety 'C73 H80 N3 O4 Y'
_chemical_formula_sum 'C73 H80 N3 O4 Y'
_chemical_formula_weight 1152.31
_chemical_name_systematic
;
 ?
;
_space_group_IT_number 14
_symmetry_cell_setting monoclinic
_symmetry_space_group_name_Hall '-P 2ybc'
_symmetry_space_group_name_H-M 'P 1 21/c 1'
_atom_sites_solution_hydrogens geom
_atom_sites_solution_primary direct
_atom_sites_solution_secondary difmap
_audit_creation_method SHELXL-97
_cell_angle_alpha 90.00
_cell_angle_beta 98.762(3)
_cell_angle_gamma 90.00
_cell_formula_units_Z 4
_cell_length_a 13.7820(11)
_cell_length_b 33.598(3)
_cell_length_c 16.0575(12)
_cell_measurement_reflns_used 6420
_cell_measurement_temperature 173(2)
_cell_measurement_theta_max 22.77
_cell_measurement_theta_min 1.77
_cell_volume 7348.6(10)
_computing_structure_refinement 'SHELXL-97 (Sheldrick, 1997)'
_diffrn_ambient_temperature 173(2)
_diffrn_measured_fraction_theta_full 0.988
_diffrn_measured_fraction_theta_max 0.988
_diffrn_measurement_device_type 'Bruker X8 APEX II'
_diffrn_measurement_method 'area detector'
_diffrn_radiation_monochromator graphite
_diffrn_radiation_source 'fine-focus sealed tube'
_diffrn_radiation_type MoK\a
_diffrn_radiation_wavelength 0.71073
_diffrn_reflns_av_R_equivalents 0.0735
_diffrn_reflns_av_sigmaI/netI 0.0857
_diffrn_reflns_limit_h_max 14
_diffrn_reflns_limit_h_min -12
_diffrn_reflns_limit_k_max 36
_diffrn_reflns_limit_k_min -36
_diffrn_reflns_limit_l_max 16
_diffrn_reflns_limit_l_min -17
_diffrn_reflns_number 43713
_diffrn_reflns_theta_full 22.77
_diffrn_reflns_theta_max 22.77
_diffrn_reflns_theta_min 1.77
_exptl_absorpt_coefficient_mu 0.837
_exptl_absorpt_correction_T_max 0.846
_exptl_absorpt_correction_T_min 0.515
_exptl_absorpt_correction_type multi-scan
_exptl_crystal_colour colorless
_exptl_crystal_density_diffrn 1.042
_exptl_crystal_density_meas ?
_exptl_crystal_density_method .
_exptl_crystal_description prism
_exptl_crystal_F_000 2440
_exptl_crystal_size_max 0.25
_exptl_crystal_size_mid 0.20
_exptl_crystal_size_min 0.20
_platon_squeeze_details
;
;
_refine_diff_density_max 0.590
_refine_diff_density_min -1.863
_refine_diff_density_rms 0.061
_refine_ls_extinction_method none
_refine_ls_goodness_of_fit_ref 0.976
_refine_ls_hydrogen_treatment constr
_refine_ls_matrix_type full
_refine_ls_number_parameters 744
_refine_ls_number_reflns 9816
_refine_ls_number_restraints 0
_refine_ls_restrained_S_all 0.976
_refine_ls_R_factor_all 0.1040
_refine_ls_R_factor_gt 0.0614
_refine_ls_shift/su_max 0.001
_refine_ls_shift/su_mean 0.000
_refine_ls_structure_factor_coef Fsqd
_refine_ls_weighting_details 'calc w=1/[\s^2^(Fo^2^)+(0.0965P)^2^+0.0000P] where P=(Fo^2^+2Fc^2^)/3'
_refine_ls_weighting_scheme calc
_refine_ls_wR_factor_gt 0.1492
_refine_ls_wR_factor_ref 0.1649
_reflns_number_gt 5995
_reflns_number_total 9816
_reflns_threshold_expression >2sigma(I)
_cod_data_source_file ic8010635_si_001_1.cif
_cod_data_source_block ls071
_cod_depositor_comments
;
The following automatic conversions were performed:
'_symmetry_cell_setting' value 'Monoclinic' changed to 'monoclinic'
according to '/home/saulius/struct/CIF-dictionaries/cif_core.dic'
dictionary named 'cif_core.dic' version 2.4.1 from 2010-06-29.

Automatic conversion script
Id: cif_fix_enum 1527 2010-12-29 10:47:43Z saulius 
;
_cod_original_cell_volume 7348.7(10)
_cod_database_code 4306151

loop_
_symmetry_equiv_pos_as_xyz
'x, y, z'
'-x, y+1/2, -z+1/2'
'-x, -y, -z'
'x, -y-1/2, z-1/2'

loop_
_atom_site_label
_atom_site_type_symbol
_atom_site_fract_x
_atom_site_fract_y
_atom_site_fract_z
_atom_site_U_iso_or_equiv
_atom_site_adp_type
_atom_site_occupancy
_atom_site_symmetry_multiplicity
_atom_site_calc_flag
_atom_site_refinement_flags
_atom_site_disorder_assembly
_atom_site_disorder_group
C1 C 0.6629(4) 0.95603(14) 0.2583(3) 0.0331(11) Uani 1 1 d . . .
C2 C 0.5826(3) 0.98349(14) 0.2202(3) 0.0344(12) Uani 1 1 d . . .
C3 C 0.5678(4) 1.02146(14) 0.2575(3) 0.0428(13) Uani 1 1 d . . .
C4 C 0.6186(4) 1.03396(16) 0.3360(3) 0.0541(15) Uani 1 1 d . . .
H4 H 0.6656 1.0173 0.3657 0.065 Uiso 1 1 calc R . .
C5 C 0.5997(4) 1.07023(17) 0.3692(4) 0.0679(17) Uani 1 1 d . . .
H5 H 0.6350 1.0783 0.4204 0.081 Uiso 1 1 calc R . .
C6 C 0.5281(5) 1.09490(17) 0.3265(4) 0.0759(19) Uani 1 1 d . . .
H6 H 0.5145 1.1191 0.3503 0.091 Uiso 1 1 calc R . .
C7 C 0.4780(4) 1.08427(16) 0.2509(4) 0.0658(17) Uani 1 1 d . . .
H7 H 0.4316 1.1016 0.2224 0.079 Uiso 1 1 calc R . .
C8 C 0.4951(4) 1.04740(15) 0.2150(3) 0.0455(13) Uani 1 1 d . . .
C9 C 0.4432(4) 1.03545(17) 0.1366(3) 0.0511(14) Uani 1 1 d . . .
H9 H 0.3973 1.0527 0.1075 0.061 Uiso 1 1 calc R . .
C10 C 0.4580(4) 0.99967(17) 0.1025(3) 0.0519(14) Uani 1 1 d . . .
H10 H 0.4226 0.9925 0.0507 0.062 Uiso 1 1 calc R . .
C11 C 0.5266(3) 0.97358(15) 0.1454(3) 0.0445(13) Uani 1 1 d . . .
H11 H 0.5346 0.9486 0.1223 0.053 Uiso 1 1 calc R . .
C12 C 0.5699(4) 0.89404(14) 0.2393(3) 0.0406(12) Uani 1 1 d . . .
C13 C 0.5611(4) 0.86964(14) 0.1674(3) 0.0426(13) Uani 1 1 d . . .
C14 C 0.4778(4) 0.84658(16) 0.1477(4) 0.0598(16) Uani 1 1 d . . .
H14 H 0.4712 0.8304 0.1002 0.072 Uiso 1 1 calc R . .
C15 C 0.4034(4) 0.84704(18) 0.1975(4) 0.0706(18) Uani 1 1 d . . .
H15 H 0.3468 0.8320 0.1825 0.085 Uiso 1 1 calc R . .
C16 C 0.4149(4) 0.87013(17) 0.2696(4) 0.0629(16) Uani 1 1 d . . .
H16 H 0.3660 0.8700 0.3037 0.076 Uiso 1 1 calc R . .
C17 C 0.4969(4) 0.89329(15) 0.2921(3) 0.0467(13) Uani 1 1 d . . .
C18 C 0.6403(4) 0.86756(15) 0.1115(3) 0.0514(14) Uani 1 1 d . . .
H18 H 0.6933 0.8857 0.1344 0.062 Uiso 1 1 calc R . .
C19 C 0.6832(4) 0.82596(16) 0.1094(3) 0.0706(18) Uani 1 1 d . . .
H19A H 0.7075 0.8175 0.1658 0.106 Uiso 1 1 calc R . .
H19B H 0.7360 0.8262 0.0767 0.106 Uiso 1 1 calc R . .
H19C H 0.6331 0.8079 0.0843 0.106 Uiso 1 1 calc R . .
C20 C 0.6026(4) 0.88011(17) 0.0205(3) 0.0719(18) Uani 1 1 d . . .
H20A H 0.5552 0.8611 -0.0050 0.108 Uiso 1 1 calc R . .
H20B H 0.6565 0.8812 -0.0109 0.108 Uiso 1 1 calc R . .
H20C H 0.5724 0.9059 0.0203 0.108 Uiso 1 1 calc R . .
C21 C 0.5087(4) 0.91552(16) 0.3741(3) 0.0551(15) Uani 1 1 d . . .
H21 H 0.5719 0.9294 0.3809 0.066 Uiso 1 1 calc R . .
C22 C 0.5107(4) 0.88596(19) 0.4473(4) 0.0770(19) Uani 1 1 d . . .
H22A H 0.4488 0.8724 0.4425 0.115 Uiso 1 1 calc R . .
H22B H 0.5224 0.9001 0.4998 0.115 Uiso 1 1 calc R . .
H22C H 0.5621 0.8669 0.4453 0.115 Uiso 1 1 calc R . .
C23 C 0.4284(4) 0.94624(18) 0.3787(4) 0.0759(19) Uani 1 1 d . . .
H23A H 0.4293 0.9656 0.3349 0.114 Uiso 1 1 calc R . .
H23B H 0.4397 0.9593 0.4325 0.114 Uiso 1 1 calc R . .
H23C H 0.3657 0.9332 0.3716 0.114 Uiso 1 1 calc R . .
C24 C 0.9825(3) 0.94242(14) 0.2829(3) 0.0330(11) Uani 1 1 d . . .
C25 C 1.0625(3) 0.96611(15) 0.2538(3) 0.0377(12) Uani 1 1 d . . .
C26 C 1.0633(4) 1.00834(16) 0.2583(3) 0.0437(13) Uani 1 1 d . . .
C27 C 0.9863(4) 1.03058(16) 0.2834(3) 0.0508(14) Uani 1 1 d . . .
H27 H 0.9333 1.0174 0.3005 0.061 Uiso 1 1 calc R . .
C28 C 0.9883(5) 1.07182(18) 0.2830(3) 0.0712(18) Uani 1 1 d . . .
H28 H 0.9367 1.0862 0.2993 0.085 Uiso 1 1 calc R . .
C29 C 1.0679(7) 1.0915(2) 0.2582(4) 0.088(2) Uani 1 1 d . . .
H29 H 1.0692 1.1192 0.2586 0.106 Uiso 1 1 calc R . .
C30 C 1.1436(6) 1.0713(2) 0.2335(4) 0.085(2) Uani 1 1 d . . .
H30 H 1.1960 1.0851 0.2170 0.102 Uiso 1 1 calc R . .
C31 C 1.1431(5) 1.0293(2) 0.2327(3) 0.0601(17) Uani 1 1 d . . .
C32 C 1.2191(5) 1.0082(3) 0.2054(4) 0.077(2) Uani 1 1 d . . .
H32 H 1.2714 1.0221 0.1889 0.092 Uiso 1 1 calc R . .
C33 C 1.2184(5) 0.9681(3) 0.2026(4) 0.078(2) Uani 1 1 d . . .
H33 H 1.2707 0.9546 0.1851 0.094 Uiso 1 1 calc R . .
C34 C 1.1386(4) 0.94634(17) 0.2261(3) 0.0530(15) Uani 1 1 d . . .
H34 H 1.1379 0.9187 0.2227 0.064 Uiso 1 1 calc R . .
C35 C 0.9411(3) 0.90646(14) 0.1515(3) 0.0391(12) Uani 1 1 d . . .
C36 C 0.9069(3) 0.93389(14) 0.0869(3) 0.0378(12) Uani 1 1 d . . .
C37 C 0.9160(4) 0.92340(15) 0.0048(3) 0.0513(14) Uani 1 1 d . . .
H37 H 0.8941 0.9412 -0.0383 0.062 Uiso 1 1 calc R . .
C38 C 0.9552(4) 0.88856(18) -0.0155(3) 0.0616(16) Uani 1 1 d . . .
H38 H 0.9611 0.8828 -0.0712 0.074 Uiso 1 1 calc R . .
C39 C 0.9864(4) 0.86149(16) 0.0479(4) 0.0586(15) Uani 1 1 d . . .
H39 H 1.0123 0.8373 0.0339 0.070 Uiso 1 1 calc R . .
C40 C 0.9802(4) 0.86939(14) 0.1326(3) 0.0425(13) Uani 1 1 d . . .
C41 C 0.8598(3) 0.97360(14) 0.1032(3) 0.0397(13) Uani 1 1 d . . .
H41 H 0.8634 0.9768 0.1642 0.048 Uiso 1 1 calc R . .
C42 C 0.7523(4) 0.97365(16) 0.0642(3) 0.0600(16) Uani 1 1 d . . .
H42A H 0.7471 0.9724 0.0040 0.090 Uiso 1 1 calc R . .
H42B H 0.7216 0.9976 0.0800 0.090 Uiso 1 1 calc R . .
H42C H 0.7201 0.9510 0.0841 0.090 Uiso 1 1 calc R . .
C43 C 0.9125(4) 1.00842(14) 0.0706(3) 0.0526(14) Uani 1 1 d . . .
H43A H 0.9819 1.0057 0.0883 0.079 Uiso 1 1 calc R . .
H43B H 0.8902 1.0327 0.0927 0.079 Uiso 1 1 calc R . .
H43C H 0.8989 1.0089 0.0102 0.079 Uiso 1 1 calc R . .
C44 C 1.0157(4) 0.83910(15) 0.1996(3) 0.0520(14) Uani 1 1 d . . .
H44 H 1.0080 0.8502 0.2546 0.062 Uiso 1 1 calc R . .
C45 C 0.9581(4) 0.80108(17) 0.1869(4) 0.0739(18) Uani 1 1 d . . .
H45A H 0.8897 0.8067 0.1865 0.111 Uiso 1 1 calc R . .
H45B H 0.9807 0.7830 0.2320 0.111 Uiso 1 1 calc R . .
H45C H 0.9671 0.7893 0.1342 0.111 Uiso 1 1 calc R . .
C46 C 1.1256(5) 0.8288(2) 0.2002(5) 0.101(2) Uani 1 1 d . . .
H46A H 1.1336 0.8165 0.1477 0.152 Uiso 1 1 calc R . .
H46B H 1.1471 0.8108 0.2457 0.152 Uiso 1 1 calc R . .
H46C H 1.1640 0.8527 0.2075 0.152 Uiso 1 1 calc R . .
C47 C 0.8276(4) 0.83126(15) 0.3749(3) 0.0431(13) Uani 1 1 d . . .
C48 C 0.8314(4) 0.78637(16) 0.3773(3) 0.0509(14) Uani 1 1 d . . .
C49 C 0.7425(5) 0.76383(16) 0.3540(3) 0.0572(16) Uani 1 1 d . . .
C50 C 0.6491(5) 0.78071(19) 0.3295(4) 0.0687(17) Uani 1 1 d . . .
H50 H 0.6432 0.8082 0.3250 0.082 Uiso 1 1 calc R . .
C51 C 0.5673(5) 0.7578(2) 0.3124(4) 0.090(2) Uani 1 1 d . . .
H51 H 0.5068 0.7699 0.2958 0.108 Uiso 1 1 calc R . .
C52 C 0.5724(8) 0.7171(3) 0.3192(5) 0.116(3) Uani 1 1 d . . .
H52 H 0.5153 0.7020 0.3090 0.139 Uiso 1 1 calc R . .
C53 C 0.6584(8) 0.6993(2) 0.3403(4) 0.094(3) Uani 1 1 d . . .
H53 H 0.6606 0.6717 0.3437 0.113 Uiso 1 1 calc R . .
C54 C 0.7477(7) 0.72131(19) 0.3579(4) 0.076(2) Uani 1 1 d . . .
C55 C 0.8383(8) 0.7042(2) 0.3806(4) 0.094(3) Uani 1 1 d . . .
H55 H 0.8417 0.6766 0.3823 0.113 Uiso 1 1 calc R . .
C56 C 0.9243(7) 0.7251(2) 0.4009(4) 0.091(2) Uani 1 1 d . . .
H56 H 0.9842 0.7120 0.4144 0.110 Uiso 1 1 calc R . .
C57 C 0.9187(5) 0.76763(17) 0.4007(3) 0.0688(17) Uani 1 1 d . . .
H57 H 0.9752 0.7826 0.4167 0.083 Uiso 1 1 calc R . .
C58 C 0.9177(4) 0.84084(14) 0.5137(3) 0.0439(13) Uani 1 1 d . . .
C59 C 0.8689(4) 0.82174(14) 0.5726(3) 0.0475(14) Uani 1 1 d . . .
C60 C 0.9242(5) 0.80844(16) 0.6469(3) 0.0630(17) Uani 1 1 d . . .
H60 H 0.8930 0.7951 0.6861 0.076 Uiso 1 1 calc R . .
C61 C 1.0238(5) 0.81455(18) 0.6641(4) 0.0767(19) Uani 1 1 d . . .
H61 H 1.0594 0.8051 0.7140 0.092 Uiso 1 1 calc R . .
C62 C 1.0710(5) 0.83476(17) 0.6068(4) 0.0741(18) Uani 1 1 d . . .
H62 H 1.1384 0.8391 0.6188 0.089 Uiso 1 1 calc R . .
C63 C 1.0178(4) 0.84892(16) 0.5304(3) 0.0577(15) Uani 1 1 d . . .
C64 C 0.7596(4) 0.81464(14) 0.5610(3) 0.0520(15) Uani 1 1 d . . .
H64 H 0.7309 0.8248 0.5055 0.062 Uiso 1 1 calc R . .
C65 C 0.7099(5) 0.83594(17) 0.6280(4) 0.0753(18) Uani 1 1 d . . .
H65A H 0.7313 0.8241 0.6821 0.113 Uiso 1 1 calc R . .
H65B H 0.6399 0.8334 0.6140 0.113 Uiso 1 1 calc R . .
H65C H 0.7275 0.8636 0.6297 0.113 Uiso 1 1 calc R . .
C66 C 0.7352(4) 0.76976(16) 0.5646(3) 0.0712(18) Uani 1 1 d . . .
H66A H 0.7713 0.7553 0.5279 0.107 Uiso 1 1 calc R . .
H66B H 0.6661 0.7658 0.5470 0.107 Uiso 1 1 calc R . .
H66C H 0.7529 0.7603 0.6213 0.107 Uiso 1 1 calc R . .
C67 C 1.0731(4) 0.8721(2) 0.4716(4) 0.0701(18) Uani 1 1 d . . .
H67 H 1.0264 0.8777 0.4206 0.084 Uiso 1 1 calc R . .
C68 C 1.1084(5) 0.9122(2) 0.5092(4) 0.095(2) Uani 1 1 d . . .
H68A H 1.0542 0.9262 0.5268 0.142 Uiso 1 1 calc R . .
H68B H 1.1348 0.9277 0.4676 0.142 Uiso 1 1 calc R . .
H68C H 1.1584 0.9080 0.5570 0.142 Uiso 1 1 calc R . .
C69 C 1.1577(5) 0.8486(3) 0.4440(5) 0.135(3) Uani 1 1 d . . .
H69A H 1.2049 0.8422 0.4925 0.202 Uiso 1 1 calc R . .
H69B H 1.1885 0.8644 0.4056 0.202 Uiso 1 1 calc R . .
H69C H 1.1327 0.8245 0.4166 0.202 Uiso 1 1 calc R . .
O4 O 0.8041(2) 0.94308(10) 0.46312(19) 0.0480(9) Uani 1 1 d . . .
C70 C 0.7597(4) 0.92724(16) 0.5302(3) 0.0562(15) Uani 1 1 d . . .
H70A H 0.8091 0.9181 0.5758 0.067 Uiso 1 1 calc R . .
H70B H 0.7167 0.9052 0.5109 0.067 Uiso 1 1 calc R . .
C71 C 0.7017(4) 0.96179(16) 0.5585(3) 0.0590(16) Uani 1 1 d . . .
H71A H 0.6947 0.9592 0.6175 0.071 Uiso 1 1 calc R . .
H71B H 0.6371 0.9635 0.5250 0.071 Uiso 1 1 calc R . .
C72 C 0.7641(4) 0.99802(16) 0.5443(3) 0.0527(14) Uani 1 1 d . . .
H72A H 0.7235 1.0190 0.5156 0.063 Uiso 1 1 calc R . .
H72B H 0.7974 1.0083 0.5975 0.063 Uiso 1 1 calc R . .
C73 C 0.8378(4) 0.98321(15) 0.4900(3) 0.0527(14) Uani 1 1 d . . .
H73A H 0.8386 1.0004 0.4416 0.063 Uiso 1 1 calc R . .
H73B H 0.9033 0.9823 0.5222 0.063 Uiso 1 1 calc R . .
N1 N 0.6574(3) 0.91734(11) 0.2624(2) 0.0373(10) Uani 1 1 d . . .
N2 N 0.9307(3) 0.91483(11) 0.2376(2) 0.0332(9) Uani 1 1 d . . .
N3 N 0.8661(3) 0.85510(12) 0.4351(3) 0.0426(10) Uani 1 1 d . . .
O1 O 0.7474(2) 0.97119(9) 0.28726(19) 0.0403(8) Uani 1 1 d . . .
O2 O 0.9615(2) 0.94915(9) 0.35609(18) 0.0390(8) Uani 1 1 d . . .
O3 O 0.7837(2) 0.84665(9) 0.3055(2) 0.0452(9) Uani 1 1 d . . .
Y1 Y 0.82023(3) 0.911281(14) 0.33686(3) 0.03649(18) Uani 1 1 d . . .

loop_
_atom_site_aniso_label
_atom_site_aniso_U_11
_atom_site_aniso_U_22
_atom_site_aniso_U_33
_atom_site_aniso_U_23
_atom_site_aniso_U_13
_atom_site_aniso_U_12
C1 0.041(3) 0.034(3) 0.024(3) -0.004(2) 0.007(2) 0.006(3)
C2 0.038(3) 0.040(3) 0.025(3) 0.005(2) 0.003(2) 0.007(2)
C3 0.056(3) 0.038(3) 0.034(3) 0.007(3) 0.006(3) 0.013(3)
C4 0.069(4) 0.046(4) 0.044(4) 0.000(3) -0.001(3) 0.019(3)
C5 0.090(5) 0.059(4) 0.052(4) -0.020(3) -0.002(3) 0.023(4)
C6 0.106(5) 0.050(4) 0.068(5) -0.011(4) 0.002(4) 0.040(4)
C7 0.085(4) 0.047(4) 0.064(4) 0.006(3) 0.008(4) 0.035(3)
C8 0.052(3) 0.038(3) 0.045(3) 0.007(3) 0.006(3) 0.012(3)
C9 0.052(3) 0.057(4) 0.042(4) 0.013(3) 0.001(3) 0.020(3)
C10 0.050(3) 0.063(4) 0.039(3) 0.007(3) -0.004(3) 0.014(3)
C11 0.051(3) 0.038(3) 0.044(3) 0.000(3) 0.006(3) 0.012(3)
C12 0.043(3) 0.037(3) 0.038(3) 0.003(3) -0.004(3) 0.004(3)
C13 0.052(3) 0.033(3) 0.041(3) 0.003(3) 0.003(3) 0.010(3)
C14 0.065(4) 0.048(4) 0.064(4) -0.008(3) 0.000(3) -0.006(3)
C15 0.055(4) 0.068(5) 0.085(5) -0.007(4) -0.003(4) -0.017(3)
C16 0.060(4) 0.063(4) 0.067(4) -0.006(4) 0.014(3) -0.006(3)
C17 0.043(3) 0.044(3) 0.052(4) -0.003(3) 0.003(3) 0.005(3)
C18 0.068(4) 0.042(3) 0.043(3) -0.013(3) 0.001(3) 0.008(3)
C19 0.093(5) 0.060(4) 0.056(4) -0.006(3) 0.002(3) 0.028(4)
C20 0.102(5) 0.053(4) 0.061(4) -0.007(3) 0.016(4) 0.012(3)
C21 0.060(4) 0.062(4) 0.046(4) -0.003(3) 0.015(3) 0.004(3)
C22 0.081(5) 0.089(5) 0.060(4) -0.001(4) 0.007(3) 0.005(4)
C23 0.074(4) 0.081(5) 0.077(5) -0.009(4) 0.026(4) 0.016(4)
C24 0.032(3) 0.038(3) 0.027(3) 0.001(2) -0.002(2) 0.005(2)
C25 0.041(3) 0.053(4) 0.018(3) -0.004(2) -0.001(2) -0.002(3)
C26 0.062(4) 0.049(4) 0.016(3) -0.002(2) -0.006(2) -0.010(3)
C27 0.069(4) 0.043(4) 0.036(3) 0.007(3) -0.005(3) -0.008(3)
C28 0.117(6) 0.047(4) 0.043(4) 0.004(3) -0.008(4) 0.000(4)
C29 0.156(8) 0.054(5) 0.044(4) 0.019(4) -0.017(4) -0.048(5)
C30 0.121(7) 0.092(6) 0.035(4) 0.008(4) -0.010(4) -0.057(5)
C31 0.074(4) 0.077(5) 0.027(3) 0.000(3) 0.001(3) -0.038(4)
C32 0.076(5) 0.119(7) 0.035(4) -0.006(4) 0.008(3) -0.050(5)
C33 0.057(4) 0.128(7) 0.051(4) -0.026(4) 0.014(3) -0.018(5)
C34 0.047(3) 0.072(4) 0.040(3) -0.013(3) 0.006(3) -0.010(3)
C35 0.038(3) 0.039(3) 0.039(3) -0.006(3) -0.002(2) -0.006(2)
C36 0.043(3) 0.038(3) 0.032(3) -0.004(3) 0.002(2) -0.008(2)
C37 0.072(4) 0.039(3) 0.040(4) 0.002(3) -0.002(3) -0.009(3)
C38 0.097(5) 0.056(4) 0.029(3) -0.012(3) 0.004(3) -0.008(4)
C39 0.075(4) 0.044(4) 0.055(4) -0.009(3) 0.004(3) 0.006(3)
C40 0.056(3) 0.034(3) 0.036(3) -0.006(3) 0.001(3) -0.006(3)
C41 0.055(3) 0.040(3) 0.022(3) 0.004(2) 0.000(2) 0.002(3)
C42 0.059(4) 0.064(4) 0.054(4) 0.011(3) -0.001(3) 0.002(3)
C43 0.067(4) 0.045(3) 0.043(3) 0.004(3) 0.000(3) -0.007(3)
C44 0.073(4) 0.035(3) 0.048(4) -0.003(3) 0.012(3) 0.010(3)
C45 0.087(5) 0.055(4) 0.077(5) 0.015(3) 0.004(4) -0.005(4)
C46 0.075(5) 0.086(5) 0.133(7) 0.027(5) -0.010(4) 0.016(4)
C47 0.053(3) 0.037(3) 0.042(3) 0.008(3) 0.015(3) 0.004(3)
C48 0.084(4) 0.037(3) 0.031(3) 0.010(3) 0.007(3) 0.018(3)
C49 0.105(5) 0.038(4) 0.029(3) 0.001(3) 0.010(3) -0.009(4)
C50 0.092(5) 0.053(4) 0.060(4) -0.003(3) 0.007(4) -0.009(4)
C51 0.096(6) 0.084(6) 0.088(5) 0.001(4) 0.002(4) -0.026(5)
C52 0.157(9) 0.079(7) 0.108(7) 0.011(5) 0.011(6) -0.039(6)
C53 0.192(9) 0.035(4) 0.054(5) -0.001(3) 0.019(5) -0.045(6)
C54 0.141(7) 0.042(4) 0.042(4) 0.008(3) 0.003(4) 0.007(5)
C55 0.195(10) 0.040(4) 0.049(4) -0.005(4) 0.023(5) 0.011(6)
C56 0.147(7) 0.065(5) 0.059(5) 0.009(4) 0.008(5) 0.050(5)
C57 0.106(5) 0.045(4) 0.052(4) 0.011(3) 0.003(3) 0.022(4)
C58 0.061(4) 0.028(3) 0.041(3) 0.008(3) -0.001(3) 0.004(3)
C59 0.073(4) 0.028(3) 0.038(3) 0.010(3) 0.000(3) 0.003(3)
C60 0.102(5) 0.041(4) 0.042(4) 0.010(3) 0.000(3) -0.008(3)
C61 0.100(6) 0.059(4) 0.060(4) 0.021(3) -0.023(4) -0.006(4)
C62 0.084(5) 0.055(4) 0.073(5) 0.016(4) -0.018(4) -0.003(4)
C63 0.066(4) 0.048(4) 0.052(4) 0.014(3) -0.012(3) 0.005(3)
C64 0.083(4) 0.036(3) 0.037(3) 0.010(3) 0.012(3) -0.006(3)
C65 0.103(5) 0.060(4) 0.066(4) 0.008(3) 0.024(4) 0.000(4)
C66 0.107(5) 0.049(4) 0.058(4) 0.012(3) 0.016(4) -0.011(4)
C67 0.051(4) 0.091(5) 0.063(4) 0.025(4) -0.004(3) 0.007(4)
C68 0.096(5) 0.094(6) 0.084(5) 0.027(4) -0.015(4) -0.044(4)
C69 0.093(6) 0.169(9) 0.151(8) 0.066(7) 0.046(6) 0.038(6)
O4 0.070(2) 0.043(2) 0.032(2) 0.0003(17) 0.0123(17) 0.0016(18)
C70 0.080(4) 0.053(4) 0.037(3) 0.007(3) 0.014(3) -0.003(3)
C71 0.063(4) 0.066(4) 0.050(4) -0.013(3) 0.017(3) -0.003(3)
C72 0.065(4) 0.056(4) 0.033(3) -0.001(3) -0.003(3) 0.005(3)
C73 0.064(4) 0.047(4) 0.047(3) -0.009(3) 0.008(3) -0.001(3)
N1 0.046(3) 0.029(3) 0.036(2) -0.0003(19) 0.0016(19) 0.004(2)
N2 0.046(2) 0.030(2) 0.023(2) -0.0030(19) 0.0013(18) 0.002(2)
N3 0.052(3) 0.035(3) 0.038(3) 0.007(2) -0.001(2) 0.002(2)
O1 0.045(2) 0.032(2) 0.040(2) 0.0019(16) -0.0069(16) 0.0030(16)
O2 0.053(2) 0.042(2) 0.0216(19) 0.0024(16) 0.0035(15) 0.0005(16)
O3 0.064(2) 0.033(2) 0.035(2) 0.0120(17) -0.0030(17) 0.0025(17)
Y1 0.0462(3) 0.0320(3) 0.0306(3) 0.0065(2) 0.0034(2) 0.0058(2)

loop_
_atom_type_symbol
_atom_type_description
_atom_type_scat_dispersion_real
_atom_type_scat_dispersion_imag
_atom_type_scat_source
C C 0.0033 0.0016 'International Tables Vol C Tables 4.2.6.8 and 6.1.1.4'
H H 0.0000 0.0000 'International Tables Vol C Tables 4.2.6.8 and 6.1.1.4'
N N 0.0061 0.0033 'International Tables Vol C Tables 4.2.6.8 and 6.1.1.4'
O O 0.0106 0.0060 'International Tables Vol C Tables 4.2.6.8 and 6.1.1.4'
Y Y -2.7962 3.5667 'International Tables Vol C Tables 4.2.6.8 and 6.1.1.4'

loop_
_geom_angle_atom_site_label_1
_geom_angle_atom_site_label_2
_geom_angle_atom_site_label_3
_geom_angle
_geom_angle_site_symmetry_1
_geom_angle_site_symmetry_3
_geom_angle_publ_flag
O1 C1 N1 115.5(4) . . ?
O1 C1 C2 118.3(4) . . ?
N1 C1 C2 126.1(5) . . ?
O1 C1 Y1 56.7(2) . . ?
N1 C1 Y1 59.0(2) . . ?
C2 C1 Y1 174.6(3) . . ?
C11 C2 C3 119.1(4) . . ?
C11 C2 C1 119.5(4) . . ?
C3 C2 C1 121.3(4) . . ?
C4 C3 C8 117.7(5) . . ?
C4 C3 C2 123.7(4) . . ?
C8 C3 C2 118.6(5) . . ?
C5 C4 C3 121.0(5) . . ?
C5 C4 H4 119.5 . . ?
C3 C4 H4 119.5 . . ?
C4 C5 C6 120.1(6) . . ?
C4 C5 H5 119.9 . . ?
C6 C5 H5 119.9 . . ?
C7 C6 C5 121.0(5) . . ?
C7 C6 H6 119.5 . . ?
C5 C6 H6 119.5 . . ?
C6 C7 C8 120.6(5) . . ?
C6 C7 H7 119.7 . . ?
C8 C7 H7 119.7 . . ?
C7 C8 C9 121.7(5) . . ?
C7 C8 C3 119.6(5) . . ?
C9 C8 C3 118.7(5) . . ?
C10 C9 C8 121.9(5) . . ?
C10 C9 H9 119.0 . . ?
C8 C9 H9 119.0 . . ?
C9 C10 C11 119.6(5) . . ?
C9 C10 H10 120.2 . . ?
C11 C10 H10 120.2 . . ?
C2 C11 C10 122.1(5) . . ?
C2 C11 H11 118.9 . . ?
C10 C11 H11 118.9 . . ?
C13 C12 C17 120.2(5) . . ?
C13 C12 N1 119.5(4) . . ?
C17 C12 N1 120.1(4) . . ?
C14 C13 C12 118.6(5) . . ?
C14 C13 C18 119.2(5) . . ?
C12 C13 C18 122.2(5) . . ?
C13 C14 C15 121.4(5) . . ?
C13 C14 H14 119.3 . . ?
C15 C14 H14 119.3 . . ?
C16 C15 C14 119.2(5) . . ?
C16 C15 H15 120.4 . . ?
C14 C15 H15 120.4 . . ?
C17 C16 C15 121.4(6) . . ?
C17 C16 H16 119.3 . . ?
C15 C16 H16 119.3 . . ?
C16 C17 C12 119.1(5) . . ?
C16 C17 C21 119.1(5) . . ?
C12 C17 C21 121.8(5) . . ?
C13 C18 C19 111.9(4) . . ?
C13 C18 C20 112.4(4) . . ?
C19 C18 C20 107.9(4) . . ?
C13 C18 H18 108.2 . . ?
C19 C18 H18 108.2 . . ?
C20 C18 H18 108.2 . . ?
C18 C19 H19A 109.5 . . ?
C18 C19 H19B 109.5 . . ?
H19A C19 H19B 109.5 . . ?
C18 C19 H19C 109.5 . . ?
H19A C19 H19C 109.5 . . ?
H19B C19 H19C 109.5 . . ?
C18 C20 H20A 109.5 . . ?
C18 C20 H20B 109.5 . . ?
H20A C20 H20B 109.5 . . ?
C18 C20 H20C 109.5 . . ?
H20A C20 H20C 109.5 . . ?
H20B C20 H20C 109.5 . . ?
C17 C21 C23 113.5(5) . . ?
C17 C21 C22 109.7(5) . . ?
C23 C21 C22 109.2(5) . . ?
C17 C21 H21 108.1 . . ?
C23 C21 H21 108.1 . . ?
C22 C21 H21 108.1 . . ?
C21 C22 H22A 109.5 . . ?
C21 C22 H22B 109.5 . . ?
H22A C22 H22B 109.5 . . ?
C21 C22 H22C 109.5 . . ?
H22A C22 H22C 109.5 . . ?
H22B C22 H22C 109.5 . . ?
C21 C23 H23A 109.5 . . ?
C21 C23 H23B 109.5 . . ?
H23A C23 H23B 109.5 . . ?
C21 C23 H23C 109.5 . . ?
H23A C23 H23C 109.5 . . ?
H23B C23 H23C 109.5 . . ?
O2 C24 N2 117.0(4) . . ?
O2 C24 C25 118.5(4) . . ?
N2 C24 C25 124.5(4) . . ?
O2 C24 Y1 57.5(2) . . ?
N2 C24 Y1 60.3(2) . . ?
C25 C24 Y1 170.2(3) . . ?
C34 C25 C26 120.0(5) . . ?
C34 C25 C24 118.8(5) . . ?
C26 C25 C24 121.2(4) . . ?
C27 C26 C31 118.2(5) . . ?
C27 C26 C25 123.0(5) . . ?
C31 C26 C25 118.7(5) . . ?
C28 C27 C26 121.0(5) . . ?
C28 C27 H27 119.5 . . ?
C26 C27 H27 119.5 . . ?
C27 C28 C29 119.6(7) . . ?
C27 C28 H28 120.2 . . ?
C29 C28 H28 120.2 . . ?
C30 C29 C28 121.5(7) . . ?
C30 C29 H29 119.3 . . ?
C28 C29 H29 119.3 . . ?
C29 C30 C31 120.1(7) . . ?
C29 C30 H30 119.9 . . ?
C31 C30 H30 119.9 . . ?
C32 C31 C30 120.6(7) . . ?
C32 C31 C26 119.7(6) . . ?
C30 C31 C26 119.7(7) . . ?
C33 C32 C31 121.2(6) . . ?
C33 C32 H32 119.4 . . ?
C31 C32 H32 119.4 . . ?
C32 C33 C34 120.5(6) . . ?
C32 C33 H33 119.8 . . ?
C34 C33 H33 119.8 . . ?
C25 C34 C33 119.9(6) . . ?
C25 C34 H34 120.0 . . ?
C33 C34 H34 120.0 . . ?
C40 C35 C36 120.9(4) . . ?
C40 C35 N2 118.5(4) . . ?
C36 C35 N2 120.4(4) . . ?
C37 C36 C35 117.6(5) . . ?
C37 C36 C41 119.2(4) . . ?
C35 C36 C41 123.3(4) . . ?
C38 C37 C36 123.1(5) . . ?
C38 C37 H37 118.4 . . ?
C36 C37 H37 118.4 . . ?
C37 C38 C39 118.9(5) . . ?
C37 C38 H38 120.6 . . ?
C39 C38 H38 120.6 . . ?
C38 C39 C40 122.1(5) . . ?
C38 C39 H39 118.9 . . ?
C40 C39 H39 118.9 . . ?
C39 C40 C35 117.3(5) . . ?
C39 C40 C44 120.2(5) . . ?
C35 C40 C44 122.4(4) . . ?
C43 C41 C42 110.3(4) . . ?
C43 C41 C36 112.2(4) . . ?
C42 C41 C36 110.2(4) . . ?
C43 C41 H41 108.0 . . ?
C42 C41 H41 108.0 . . ?
C36 C41 H41 108.0 . . ?
C41 C42 H42A 109.5 . . ?
C41 C42 H42B 109.5 . . ?
H42A C42 H42B 109.5 . . ?
C41 C42 H42C 109.5 . . ?
H42A C42 H42C 109.5 . . ?
H42B C42 H42C 109.5 . . ?
C41 C43 H43A 109.5 . . ?
C41 C43 H43B 109.5 . . ?
H43A C43 H43B 109.5 . . ?
C41 C43 H43C 109.5 . . ?
H43A C43 H43C 109.5 . . ?
H43B C43 H43C 109.5 . . ?
C45 C44 C40 111.7(4) . . ?
C45 C44 C46 107.8(5) . . ?
C40 C44 C46 111.5(5) . . ?
C45 C44 H44 108.6 . . ?
C40 C44 H44 108.6 . . ?
C46 C44 H44 108.6 . . ?
C44 C45 H45A 109.5 . . ?
C44 C45 H45B 109.5 . . ?
H45A C45 H45B 109.5 . . ?
C44 C45 H45C 109.5 . . ?
H45A C45 H45C 109.5 . . ?
H45B C45 H45C 109.5 . . ?
C44 C46 H46A 109.5 . . ?
C44 C46 H46B 109.5 . . ?
H46A C46 H46B 109.5 . . ?
C44 C46 H46C 109.5 . . ?
H46A C46 H46C 109.5 . . ?
H46B C46 H46C 109.5 . . ?
O3 C47 N3 118.5(4) . . ?
O3 C47 C48 115.6(5) . . ?
N3 C47 C48 125.9(5) . . ?
O3 C47 Y1 54.7(2) . . ?
N3 C47 Y1 64.0(3) . . ?
C48 C47 Y1 168.7(4) . . ?
C57 C48 C49 120.7(5) . . ?
C57 C48 C47 119.7(6) . . ?
C49 C48 C47 119.6(5) . . ?
C50 C49 C54 116.9(6) . . ?
C50 C49 C48 124.5(5) . . ?
C54 C49 C48 118.6(6) . . ?
C51 C50 C49 121.6(6) . . ?
C51 C50 H50 119.2 . . ?
C49 C50 H50 119.2 . . ?
C50 C51 C52 121.2(8) . . ?
C50 C51 H51 119.4 . . ?
C52 C51 H51 119.4 . . ?
C53 C52 C51 120.1(9) . . ?
C53 C52 H52 119.9 . . ?
C51 C52 H52 119.9 . . ?
C52 C53 C54 122.0(8) . . ?
C52 C53 H53 119.0 . . ?
C54 C53 H53 119.0 . . ?
C55 C54 C53 124.0(7) . . ?
C55 C54 C49 117.8(7) . . ?
C53 C54 C49 118.1(7) . . ?
C54 C55 C56 124.6(7) . . ?
C54 C55 H55 117.7 . . ?
C56 C55 H55 117.7 . . ?
C55 C56 C57 117.7(7) . . ?
C55 C56 H56 121.2 . . ?
C57 C56 H56 121.2 . . ?
C48 C57 C56 120.6(7) . . ?
C48 C57 H57 119.7 . . ?
C56 C57 H57 119.7 . . ?
C63 C58 C59 121.7(5) . . ?
C63 C58 N3 116.7(4) . . ?
C59 C58 N3 121.6(5) . . ?
C60 C59 C58 118.2(5) . . ?
C60 C59 C64 117.5(5) . . ?
C58 C59 C64 124.3(5) . . ?
C61 C60 C59 121.6(5) . . ?
C61 C60 H60 119.2 . . ?
C59 C60 H60 119.2 . . ?
C60 C61 C62 119.9(6) . . ?
C60 C61 H61 120.1 . . ?
C62 C61 H61 120.1 . . ?
C61 C62 C63 120.6(6) . . ?
C61 C62 H62 119.7 . . ?
C63 C62 H62 119.7 . . ?
C58 C63 C62 118.0(5) . . ?
C58 C63 C67 123.9(5) . . ?
C62 C63 C67 118.1(5) . . ?
C59 C64 C65 112.5(4) . . ?
C59 C64 C66 111.6(4) . . ?
C65 C64 C66 107.7(4) . . ?
C59 C64 H64 108.3 . . ?
C65 C64 H64 108.3 . . ?
C66 C64 H64 108.3 . . ?
C64 C65 H65A 109.5 . . ?
C64 C65 H65B 109.5 . . ?
H65A C65 H65B 109.5 . . ?
C64 C65 H65C 109.5 . . ?
H65A C65 H65C 109.5 . . ?
H65B C65 H65C 109.5 . . ?
C64 C66 H66A 109.5 . . ?
C64 C66 H66B 109.5 . . ?
H66A C66 H66B 109.5 . . ?
C64 C66 H66C 109.5 . . ?
H66A C66 H66C 109.5 . . ?
H66B C66 H66C 109.5 . . ?
C63 C67 C68 111.6(5) . . ?
C63 C67 C69 113.1(5) . . ?
C68 C67 C69 111.1(6) . . ?
C63 C67 H67 106.9 . . ?
C68 C67 H67 106.9 . . ?
C69 C67 H67 106.9 . . ?
C67 C68 H68A 109.5 . . ?
C67 C68 H68B 109.5 . . ?
H68A C68 H68B 109.5 . . ?
C67 C68 H68C 109.5 . . ?
H68A C68 H68C 109.5 . . ?
H68B C68 H68C 109.5 . . ?
C67 C69 H69A 109.5 . . ?
C67 C69 H69B 109.5 . . ?
H69A C69 H69B 109.5 . . ?
C67 C69 H69C 109.5 . . ?
H69A C69 H69C 109.5 . . ?
H69B C69 H69C 109.5 . . ?
C70 O4 C73 105.9(3) . . ?
C70 O4 Y1 126.6(3) . . ?
C73 O4 Y1 127.4(3) . . ?
O4 C70 C71 104.3(4) . . ?
O4 C70 H70A 110.9 . . ?
C71 C70 H70A 110.9 . . ?
O4 C70 H70B 110.9 . . ?
C71 C70 H70B 110.9 . . ?
H70A C70 H70B 108.9 . . ?
C70 C71 C72 103.4(4) . . ?
C70 C71 H71A 111.1 . . ?
C72 C71 H71A 111.1 . . ?
C70 C71 H71B 111.1 . . ?
C72 C71 H71B 111.1 . . ?
H71A C71 H71B 109.1 . . ?
C73 C72 C71 105.4(4) . . ?
C73 C72 H72A 110.7 . . ?
C71 C72 H72A 110.7 . . ?
C73 C72 H72B 110.7 . . ?
C71 C72 H72B 110.7 . . ?
H72A C72 H72B 108.8 . . ?
O4 C73 C72 105.1(4) . . ?
O4 C73 H73A 110.7 . . ?
C72 C73 H73A 110.7 . . ?
O4 C73 H73B 110.7 . . ?
C72 C73 H73B 110.7 . . ?
H73A C73 H73B 108.8 . . ?
C1 N1 C12 125.6(4) . . ?
C1 N1 Y1 93.0(3) . . ?
C12 N1 Y1 140.4(3) . . ?
C24 N2 C35 122.8(4) . . ?
C24 N2 Y1 90.8(3) . . ?
C35 N2 Y1 143.6(3) . . ?
C47 N3 C58 122.6(4) . . ?
C47 N3 Y1 87.8(3) . . ?
C58 N3 Y1 149.2(3) . . ?
C1 O1 Y1 95.8(3) . . ?
C24 O2 Y1 94.8(3) . . ?
C47 O3 Y1 97.6(3) . . ?
O3 Y1 O2 135.38(11) . . ?
O3 Y1 O4 125.77(11) . . ?
O2 Y1 O4 79.71(11) . . ?
O3 Y1 O1 132.87(12) . . ?
O2 Y1 O1 83.12(11) . . ?
O4 Y1 O1 78.97(11) . . ?
O3 Y1 N2 92.41(12) . . ?
O2 Y1 N2 56.38(11) . . ?
O4 Y1 N2 135.88(12) . . ?
O1 Y1 N2 90.80(11) . . ?
O3 Y1 N1 79.07(12) . . ?
O2 Y1 N1 136.92(11) . . ?
O4 Y1 N1 100.94(12) . . ?
O1 Y1 N1 55.44(12) . . ?
N2 Y1 N1 108.09(12) . . ?
O3 Y1 N3 55.87(12) . . ?
O2 Y1 N3 101.92(12) . . ?
O4 Y1 N3 81.06(12) . . ?
O1 Y1 N3 158.17(12) . . ?
N2 Y1 N3 109.78(12) . . ?
N1 Y1 N3 120.87(13) . . ?
O3 Y1 C24 117.48(13) . . ?
O2 Y1 C24 27.71(11) . . ?
O4 Y1 C24 106.97(13) . . ?
O1 Y1 C24 83.76(12) . . ?
N2 Y1 C24 28.91(12) . . ?
N1 Y1 C24 124.21(13) . . ?
N3 Y1 C24 110.63(13) . . ?
O3 Y1 C47 27.72(13) . . ?
O2 Y1 C47 120.43(13) . . ?
O4 Y1 C47 105.03(14) . . ?
O1 Y1 C47 156.41(14) . . ?
N2 Y1 C47 101.10(13) . . ?
N1 Y1 C47 101.22(15) . . ?
N3 Y1 C47 28.21(13) . . ?
C24 Y1 C47 116.13(13) . . ?
O3 Y1 C1 106.60(13) . . ?
O2 Y1 C1 110.29(13) . . ?
O4 Y1 C1 88.62(12) . . ?
O1 Y1 C1 27.55(11) . . ?
N2 Y1 C1 101.80(12) . . ?
N1 Y1 C1 27.95(12) . . ?
N3 Y1 C1 143.76(13) . . ?
C24 Y1 C1 105.61(13) . . ?
C47 Y1 C1 128.94(15) . . ?

loop_
_geom_bond_atom_site_label_1
_geom_bond_atom_site_label_2
_geom_bond_distance
_geom_bond_site_symmetry_2
_geom_bond_publ_flag
C1 O1 1.292(5) . ?
C1 N1 1.304(5) . ?
C1 C2 1.497(6) . ?
C1 Y1 2.779(5) . ?
C2 C11 1.366(6) . ?
C2 C3 1.437(6) . ?
C3 C4 1.409(7) . ?
C3 C8 1.421(6) . ?
C4 C5 1.370(7) . ?
C4 H4 0.9300 . ?
C5 C6 1.388(7) . ?
C5 H5 0.9300 . ?
C6 C7 1.350(8) . ?
C6 H6 0.9300 . ?
C7 C8 1.402(7) . ?
C7 H7 0.9300 . ?
C8 C9 1.408(7) . ?
C9 C10 1.350(7) . ?
C9 H9 0.9300 . ?
C10 C11 1.392(6) . ?
C10 H10 0.9300 . ?
C11 H11 0.9300 . ?
C12 C13 1.407(6) . ?
C12 C17 1.411(6) . ?
C12 N1 1.438(6) . ?
C13 C14 1.382(7) . ?
C13 C18 1.516(7) . ?
C14 C15 1.393(8) . ?
C14 H14 0.9300 . ?
C15 C16 1.382(7) . ?
C15 H15 0.9300 . ?
C16 C17 1.375(7) . ?
C16 H16 0.9300 . ?
C17 C21 1.500(7) . ?
C18 C19 1.520(7) . ?
C18 C20 1.534(7) . ?
C18 H18 0.9800 . ?
C19 H19A 0.9600 . ?
C19 H19B 0.9600 . ?
C19 H19C 0.9600 . ?
C20 H20A 0.9600 . ?
C20 H20B 0.9600 . ?
C20 H20C 0.9600 . ?
C21 C23 1.523(7) . ?
C21 C22 1.536(7) . ?
C21 H21 0.9800 . ?
C22 H22A 0.9600 . ?
C22 H22B 0.9600 . ?
C22 H22C 0.9600 . ?
C23 H23A 0.9600 . ?
C23 H23B 0.9600 . ?
C23 H23C 0.9600 . ?
C24 O2 1.272(5) . ?
C24 N2 1.318(5) . ?
C24 C25 1.492(6) . ?
C24 Y1 2.727(5) . ?
C25 C34 1.372(6) . ?
C25 C26 1.420(6) . ?
C26 C27 1.406(7) . ?
C26 C31 1.418(7) . ?
C27 C28 1.386(7) . ?
C27 H27 0.9300 . ?
C28 C29 1.390(9) . ?
C28 H28 0.9300 . ?
C29 C30 1.355(9) . ?
C29 H29 0.9300 . ?
C30 C31 1.412(9) . ?
C30 H30 0.9300 . ?
C31 C32 1.388(8) . ?
C32 C33 1.349(8) . ?
C32 H32 0.9300 . ?
C33 C34 1.419(8) . ?
C33 H33 0.9300 . ?
C34 H34 0.9300 . ?
C35 C40 1.408(6) . ?
C35 C36 1.414(6) . ?
C35 N2 1.440(6) . ?
C36 C37 1.389(6) . ?
C36 C41 1.524(6) . ?
C37 C38 1.350(7) . ?
C37 H37 0.9300 . ?
C38 C39 1.384(7) . ?
C38 H38 0.9300 . ?
C39 C40 1.400(7) . ?
C39 H39 0.9300 . ?
C40 C44 1.508(7) . ?
C41 C43 1.512(6) . ?
C41 C42 1.518(6) . ?
C41 H41 0.9800 . ?
C42 H42A 0.9600 . ?
C42 H42B 0.9600 . ?
C42 H42C 0.9600 . ?
C43 H43A 0.9600 . ?
C43 H43B 0.9600 . ?
C43 H43C 0.9600 . ?
C44 C45 1.501(7) . ?
C44 C46 1.552(7) . ?
C44 H44 0.9800 . ?
C45 H45A 0.9600 . ?
C45 H45B 0.9600 . ?
C45 H45C 0.9600 . ?
C46 H46A 0.9600 . ?
C46 H46B 0.9600 . ?
C46 H46C 0.9600 . ?
C47 O3 1.293(6) . ?
C47 N3 1.304(6) . ?
C47 C48 1.510(7) . ?
C47 Y1 2.755(5) . ?
C48 C57 1.359(7) . ?
C48 C49 1.440(7) . ?
C49 C50 1.406(8) . ?
C49 C54 1.431(8) . ?
C50 C51 1.358(8) . ?
C50 H50 0.9300 . ?
C51 C52 1.373(10) . ?
C51 H51 0.9300 . ?
C52 C53 1.323(10) . ?
C52 H52 0.9300 . ?
C53 C54 1.426(10) . ?
C53 H53 0.9300 . ?
C54 C55 1.372(9) . ?
C55 C56 1.373(9) . ?
C55 H55 0.9300 . ?
C56 C57 1.432(8) . ?
C56 H56 0.9300 . ?
C57 H57 0.9300 . ?
C58 C63 1.392(7) . ?
C58 C59 1.397(7) . ?
C58 N3 1.434(6) . ?
C59 C60 1.389(7) . ?
C59 C64 1.509(7) . ?
C60 C61 1.374(8) . ?
C60 H60 0.9300 . ?
C61 C62 1.382(8) . ?
C61 H61 0.9300 . ?
C62 C63 1.413(7) . ?
C62 H62 0.9300 . ?
C63 C67 1.516(7) . ?
C64 C65 1.537(7) . ?
C64 C66 1.548(6) . ?
C64 H64 0.9800 . ?
C65 H65A 0.9600 . ?
C65 H65B 0.9600 . ?
C65 H65C 0.9600 . ?
C66 H66A 0.9600 . ?
C66 H66B 0.9600 . ?
C66 H66C 0.9600 . ?
C67 C68 1.526(8) . ?
C67 C69 1.528(9) . ?
C67 H67 0.9800 . ?
C68 H68A 0.9600 . ?
C68 H68B 0.9600 . ?
C68 H68C 0.9600 . ?
C69 H69A 0.9600 . ?
C69 H69B 0.9600 . ?
C69 H69C 0.9600 . ?
O4 C70 1.421(5) . ?
O4 C73 1.469(5) . ?
O4 Y1 2.332(3) . ?
C70 C71 1.517(7) . ?
C70 H70A 0.9700 . ?
C70 H70B 0.9700 . ?
C71 C72 1.527(7) . ?
C71 H71A 0.9700 . ?
C71 H71B 0.9700 . ?
C72 C73 1.520(6) . ?
C72 H72A 0.9700 . ?
C72 H72B 0.9700 . ?
C73 H73A 0.9700 . ?
C73 H73B 0.9700 . ?
N1 Y1 2.386(4) . ?
N2 Y1 2.369(3) . ?
N3 Y1 2.479(4) . ?
O1 Y1 2.334(3) . ?
O2 Y1 2.307(3) . ?
O3 Y1 2.268(3) . ?

loop_
_geom_torsion_atom_site_label_1
_geom_torsion_atom_site_label_2
_geom_torsion_atom_site_label_3
_geom_torsion_atom_site_label_4
_geom_torsion
_geom_torsion_site_symmetry_1
_geom_torsion_site_symmetry_2
_geom_torsion_site_symmetry_3
_geom_torsion_site_symmetry_4
_geom_torsion_publ_flag
O1 C1 C2 C11 134.5(4) . . . . ?
N1 C1 C2 C11 -42.6(7) . . . . ?
Y1 C1 C2 C11 156(3) . . . . ?
O1 C1 C2 C3 -40.9(6) . . . . ?
N1 C1 C2 C3 142.0(5) . . . . ?
Y1 C1 C2 C3 -20(3) . . . . ?
C11 C2 C3 C4 177.3(5) . . . . ?
C1 C2 C3 C4 -7.3(7) . . . . ?
C11 C2 C3 C8 -0.1(7) . . . . ?
C1 C2 C3 C8 175.4(4) . . . . ?
C8 C3 C4 C5 -1.3(8) . . . . ?
C2 C3 C4 C5 -178.6(5) . . . . ?
C3 C4 C5 C6 1.6(9) . . . . ?
C4 C5 C6 C7 -1.9(10) . . . . ?
C5 C6 C7 C8 1.9(10) . . . . ?
C6 C7 C8 C9 179.4(6) . . . . ?
C6 C7 C8 C3 -1.6(9) . . . . ?
C4 C3 C8 C7 1.3(7) . . . . ?
C2 C3 C8 C7 178.8(5) . . . . ?
C4 C3 C8 C9 -179.7(5) . . . . ?
C2 C3 C8 C9 -2.2(7) . . . . ?
C7 C8 C9 C10 -178.7(5) . . . . ?
C3 C8 C9 C10 2.3(8) . . . . ?
C8 C9 C10 C11 -0.1(8) . . . . ?
C3 C2 C11 C10 2.4(7) . . . . ?
C1 C2 C11 C10 -173.2(4) . . . . ?
C9 C10 C11 C2 -2.3(8) . . . . ?
C17 C12 C13 C14 3.0(7) . . . . ?
N1 C12 C13 C14 178.1(4) . . . . ?
C17 C12 C13 C18 -176.3(4) . . . . ?
N1 C12 C13 C18 -1.3(7) . . . . ?
C12 C13 C14 C15 -0.2(8) . . . . ?
C18 C13 C14 C15 179.2(5) . . . . ?
C13 C14 C15 C16 -2.1(9) . . . . ?
C14 C15 C16 C17 1.5(9) . . . . ?
C15 C16 C17 C12 1.3(8) . . . . ?
C15 C16 C17 C21 -175.8(5) . . . . ?
C13 C12 C17 C16 -3.6(7) . . . . ?
N1 C12 C17 C16 -178.7(5) . . . . ?
C13 C12 C17 C21 173.4(4) . . . . ?
N1 C12 C17 C21 -1.6(7) . . . . ?
C14 C13 C18 C19 -61.2(6) . . . . ?
C12 C13 C18 C19 118.1(5) . . . . ?
C14 C13 C18 C20 60.4(6) . . . . ?
C12 C13 C18 C20 -120.2(5) . . . . ?
C16 C17 C21 C23 -62.3(7) . . . . ?
C12 C17 C21 C23 120.6(5) . . . . ?
C16 C17 C21 C22 60.1(6) . . . . ?
C12 C17 C21 C22 -117.0(5) . . . . ?
O2 C24 C25 C34 125.6(5) . . . . ?
N2 C24 C25 C34 -54.8(6) . . . . ?
Y1 C24 C25 C34 -171.4(17) . . . . ?
O2 C24 C25 C26 -51.4(6) . . . . ?
N2 C24 C25 C26 128.2(5) . . . . ?
Y1 C24 C25 C26 12(2) . . . . ?
C34 C25 C26 C27 177.8(4) . . . . ?
C24 C25 C26 C27 -5.2(7) . . . . ?
C34 C25 C26 C31 0.8(7) . . . . ?
C24 C25 C26 C31 177.7(4) . . . . ?
C31 C26 C27 C28 0.1(7) . . . . ?
C25 C26 C27 C28 -177.0(5) . . . . ?
C26 C27 C28 C29 -0.6(8) . . . . ?
C27 C28 C29 C30 0.6(9) . . . . ?
C28 C29 C30 C31 -0.2(10) . . . . ?
C29 C30 C31 C32 178.4(6) . . . . ?
C29 C30 C31 C26 -0.4(9) . . . . ?
C27 C26 C31 C32 -178.4(5) . . . . ?
C25 C26 C31 C32 -1.2(7) . . . . ?
C27 C26 C31 C30 0.4(7) . . . . ?
C25 C26 C31 C30 177.6(5) . . . . ?
C30 C31 C32 C33 -178.6(6) . . . . ?
C26 C31 C32 C33 0.2(9) . . . . ?
C31 C32 C33 C34 1.1(9) . . . . ?
C26 C25 C34 C33 0.6(7) . . . . ?
C24 C25 C34 C33 -176.5(4) . . . . ?
C32 C33 C34 C25 -1.5(8) . . . . ?
C40 C35 C36 C37 -1.9(7) . . . . ?
N2 C35 C36 C37 -177.8(4) . . . . ?
C40 C35 C36 C41 177.2(4) . . . . ?
N2 C35 C36 C41 1.2(7) . . . . ?
C35 C36 C37 C38 0.3(8) . . . . ?
C41 C36 C37 C38 -178.8(5) . . . . ?
C36 C37 C38 C39 1.2(8) . . . . ?
C37 C38 C39 C40 -1.1(8) . . . . ?
C38 C39 C40 C35 -0.4(8) . . . . ?
C38 C39 C40 C44 -179.6(5) . . . . ?
C36 C35 C40 C39 1.9(7) . . . . ?
N2 C35 C40 C39 177.9(4) . . . . ?
C36 C35 C40 C44 -178.9(4) . . . . ?
N2 C35 C40 C44 -2.9(7) . . . . ?
C37 C36 C41 C43 -57.5(6) . . . . ?
C35 C36 C41 C43 123.5(5) . . . . ?
C37 C36 C41 C42 65.8(6) . . . . ?
C35 C36 C41 C42 -113.2(5) . . . . ?
C39 C40 C44 C45 -62.6(6) . . . . ?
C35 C40 C44 C45 118.3(5) . . . . ?
C39 C40 C44 C46 58.1(7) . . . . ?
C35 C40 C44 C46 -121.0(5) . . . . ?
O3 C47 C48 C57 128.5(5) . . . . ?
N3 C47 C48 C57 -49.8(7) . . . . ?
Y1 C47 C48 C57 99.6(19) . . . . ?
O3 C47 C48 C49 -50.9(6) . . . . ?
N3 C47 C48 C49 130.8(5) . . . . ?
Y1 C47 C48 C49 -80(2) . . . . ?
C57 C48 C49 C50 179.6(5) . . . . ?
C47 C48 C49 C50 -1.1(8) . . . . ?
C57 C48 C49 C54 1.5(7) . . . . ?
C47 C48 C49 C54 -179.2(5) . . . . ?
C54 C49 C50 C51 1.6(8) . . . . ?
C48 C49 C50 C51 -176.5(5) . . . . ?
C49 C50 C51 C52 0.7(10) . . . . ?
C50 C51 C52 C53 -2.1(12) . . . . ?
C51 C52 C53 C54 1.0(13) . . . . ?
C52 C53 C54 C55 179.4(7) . . . . ?
C52 C53 C54 C49 1.3(10) . . . . ?
C50 C49 C54 C55 179.2(5) . . . . ?
C48 C49 C54 C55 -2.5(8) . . . . ?
C50 C49 C54 C53 -2.5(8) . . . . ?
C48 C49 C54 C53 175.7(5) . . . . ?
C53 C54 C55 C56 -177.3(6) . . . . ?
C49 C54 C55 C56 0.9(10) . . . . ?
C54 C55 C56 C57 1.8(10) . . . . ?
C49 C48 C57 C56 1.3(8) . . . . ?
C47 C48 C57 C56 -178.1(5) . . . . ?
C55 C56 C57 C48 -2.9(9) . . . . ?
C63 C58 C59 C60 -4.2(7) . . . . ?
N3 C58 C59 C60 179.4(4) . . . . ?
C63 C58 C59 C64 175.6(5) . . . . ?
N3 C58 C59 C64 -0.8(7) . . . . ?
C58 C59 C60 C61 1.6(8) . . . . ?
C64 C59 C60 C61 -178.2(5) . . . . ?
C59 C60 C61 C62 0.7(9) . . . . ?
C60 C61 C62 C63 -0.6(9) . . . . ?
C59 C58 C63 C62 4.3(8) . . . . ?
N3 C58 C63 C62 -179.1(5) . . . . ?
C59 C58 C63 C67 -175.5(5) . . . . ?
N3 C58 C63 C67 1.1(8) . . . . ?
C61 C62 C63 C58 -1.9(9) . . . . ?
C61 C62 C63 C67 177.9(6) . . . . ?
C60 C59 C64 C65 62.0(6) . . . . ?
C58 C59 C64 C65 -117.8(5) . . . . ?
C60 C59 C64 C66 -59.2(6) . . . . ?
C58 C59 C64 C66 121.0(5) . . . . ?
C58 C63 C67 C68 112.1(6) . . . . ?
C62 C63 C67 C68 -67.7(7) . . . . ?
C58 C63 C67 C69 -121.8(6) . . . . ?
C62 C63 C67 C69 58.5(8) . . . . ?
C73 O4 C70 C71 41.2(5) . . . . ?
Y1 O4 C70 C71 -139.1(3) . . . . ?
O4 C70 C71 C72 -33.4(5) . . . . ?
C70 C71 C72 C73 13.5(5) . . . . ?
C70 O4 C73 C72 -32.2(5) . . . . ?
Y1 O4 C73 C72 148.1(3) . . . . ?
C71 C72 C73 O4 10.2(5) . . . . ?
O1 C1 N1 C12 175.7(4) . . . . ?
C2 C1 N1 C12 -7.2(7) . . . . ?
Y1 C1 N1 C12 170.8(5) . . . . ?
O1 C1 N1 Y1 4.8(4) . . . . ?
C2 C1 N1 Y1 -178.0(4) . . . . ?
C13 C12 N1 C1 110.7(5) . . . . ?
C17 C12 N1 C1 -74.2(6) . . . . ?
C13 C12 N1 Y1 -83.7(6) . . . . ?
C17 C12 N1 Y1 91.3(6) . . . . ?
O2 C24 N2 C35 174.8(4) . . . . ?
C25 C24 N2 C35 -4.8(7) . . . . ?
Y1 C24 N2 C35 165.1(4) . . . . ?
O2 C24 N2 Y1 9.7(4) . . . . ?
C25 C24 N2 Y1 -169.9(4) . . . . ?
C40 C35 N2 C24 113.1(5) . . . . ?
C36 C35 N2 C24 -70.9(6) . . . . ?
C40 C35 N2 Y1 -92.5(6) . . . . ?
C36 C35 N2 Y1 83.5(6) . . . . ?
O3 C47 N3 C58 -178.8(4) . . . . ?
C48 C47 N3 C58 -0.5(7) . . . . ?
Y1 C47 N3 C58 -174.2(5) . . . . ?
O3 C47 N3 Y1 -4.7(4) . . . . ?
C48 C47 N3 Y1 173.6(5) . . . . ?
C63 C58 N3 C47 113.5(5) . . . . ?
C59 C58 N3 C47 -69.9(6) . . . . ?
C63 C58 N3 Y1 -55.1(8) . . . . ?
C59 C58 N3 Y1 121.5(6) . . . . ?
N1 C1 O1 Y1 -5.0(4) . . . . ?
C2 C1 O1 Y1 177.7(3) . . . . ?
N2 C24 O2 Y1 -10.0(4) . . . . ?
C25 C24 O2 Y1 169.6(3) . . . . ?
N3 C47 O3 Y1 5.1(5) . . . . ?
C48 C47 O3 Y1 -173.3(4) . . . . ?
C47 O3 Y1 O2 67.8(3) . . . . ?
C47 O3 Y1 O4 -46.8(3) . . . . ?
C47 O3 Y1 O1 -157.1(3) . . . . ?
C47 O3 Y1 N2 109.5(3) . . . . ?
C47 O3 Y1 N1 -142.5(3) . . . . ?
C47 O3 Y1 N3 -2.9(3) . . . . ?
C47 O3 Y1 C24 94.4(3) . . . . ?
C47 O3 Y1 C1 -147.4(3) . . . . ?
C24 O2 Y1 O3 58.9(3) . . . . ?
C24 O2 Y1 O4 -169.7(3) . . . . ?
C24 O2 Y1 O1 -89.7(3) . . . . ?
C24 O2 Y1 N2 5.9(2) . . . . ?
C24 O2 Y1 N1 -74.6(3) . . . . ?
C24 O2 Y1 N3 111.9(3) . . . . ?
C24 O2 Y1 C47 88.9(3) . . . . ?
C24 O2 Y1 C1 -85.0(3) . . . . ?
C70 O4 Y1 O3 -7.7(4) . . . . ?
C73 O4 Y1 O3 172.0(3) . . . . ?
C70 O4 Y1 O2 -147.2(4) . . . . ?
C73 O4 Y1 O2 32.4(3) . . . . ?
C70 O4 Y1 O1 127.9(4) . . . . ?
C73 O4 Y1 O1 -52.5(3) . . . . ?
C70 O4 Y1 N2 -152.5(4) . . . . ?
C73 O4 Y1 N2 27.1(4) . . . . ?
C70 O4 Y1 N1 76.6(4) . . . . ?
C73 O4 Y1 N1 -103.7(4) . . . . ?
C70 O4 Y1 N3 -43.3(4) . . . . ?
C73 O4 Y1 N3 136.4(4) . . . . ?
C70 O4 Y1 C24 -152.2(4) . . . . ?
C73 O4 Y1 C24 27.4(4) . . . . ?
C70 O4 Y1 C47 -28.3(4) . . . . ?
C73 O4 Y1 C47 151.4(3) . . . . ?
C70 O4 Y1 C1 101.9(4) . . . . ?
C73 O4 Y1 C1 -78.5(4) . . . . ?
C1 O1 Y1 O3 20.5(3) . . . . ?
C1 O1 Y1 O2 170.5(3) . . . . ?
C1 O1 Y1 O4 -108.7(3) . . . . ?
C1 O1 Y1 N2 114.5(3) . . . . ?
C1 O1 Y1 N1 3.0(2) . . . . ?
C1 O1 Y1 N3 -84.5(4) . . . . ?
C1 O1 Y1 C24 142.6(3) . . . . ?
C1 O1 Y1 C47 -6.3(5) . . . . ?
C24 N2 Y1 O3 -151.5(3) . . . . ?
C35 N2 Y1 O3 49.8(5) . . . . ?
C24 N2 Y1 O2 -5.7(2) . . . . ?
C35 N2 Y1 O2 -164.4(5) . . . . ?
C24 N2 Y1 O4 0.6(3) . . . . ?
C35 N2 Y1 O4 -158.1(4) . . . . ?
C24 N2 Y1 O1 75.5(3) . . . . ?
C35 N2 Y1 O1 -83.2(5) . . . . ?
C24 N2 Y1 N1 129.2(2) . . . . ?
C35 N2 Y1 N1 -29.5(5) . . . . ?
C24 N2 Y1 N3 -97.1(3) . . . . ?
C35 N2 Y1 N3 104.2(5) . . . . ?
C35 N2 Y1 C24 -158.7(6) . . . . ?
C24 N2 Y1 C47 -125.0(3) . . . . ?
C35 N2 Y1 C47 76.3(5) . . . . ?
C24 N2 Y1 C1 101.0(3) . . . . ?
C35 N2 Y1 C1 -57.7(5) . . . . ?
C1 N1 Y1 O3 -169.9(3) . . . . ?
C12 N1 Y1 O3 21.8(5) . . . . ?
C1 N1 Y1 O2 -21.2(3) . . . . ?
C12 N1 Y1 O2 170.5(4) . . . . ?
C1 N1 Y1 O4 65.4(3) . . . . ?
C12 N1 Y1 O4 -102.9(5) . . . . ?
C1 N1 Y1 O1 -2.9(2) . . . . ?
C12 N1 Y1 O1 -171.2(5) . . . . ?
C1 N1 Y1 N2 -81.0(3) . . . . ?
C12 N1 Y1 N2 110.8(5) . . . . ?
C1 N1 Y1 N3 151.4(2) . . . . ?
C12 N1 Y1 N3 -16.8(5) . . . . ?
C1 N1 Y1 C24 -54.0(3) . . . . ?
C12 N1 Y1 C24 137.7(5) . . . . ?
C1 N1 Y1 C47 173.3(3) . . . . ?
C12 N1 Y1 C47 5.0(5) . . . . ?
C12 N1 Y1 C1 -168.3(6) . . . . ?
C47 N3 Y1 O3 2.8(3) . . . . ?
C58 N3 Y1 O3 173.2(7) . . . . ?
C47 N3 Y1 O2 -134.5(3) . . . . ?
C58 N3 Y1 O2 35.8(6) . . . . ?
C47 N3 Y1 O4 148.0(3) . . . . ?
C58 N3 Y1 O4 -41.6(6) . . . . ?
C47 N3 Y1 O1 124.0(4) . . . . ?
C58 N3 Y1 O1 -65.6(7) . . . . ?
C47 N3 Y1 N2 -76.2(3) . . . . ?
C58 N3 Y1 N2 94.1(6) . . . . ?
C47 N3 Y1 N1 50.6(3) . . . . ?
C58 N3 Y1 N1 -139.0(6) . . . . ?
C47 N3 Y1 C24 -107.1(3) . . . . ?
C58 N3 Y1 C24 63.3(6) . . . . ?
C58 N3 Y1 C47 170.4(8) . . . . ?
C47 N3 Y1 C1 72.9(4) . . . . ?
C58 N3 Y1 C1 -116.7(6) . . . . ?
O2 C24 Y1 O3 -137.3(2) . . . . ?
N2 C24 Y1 O3 32.5(3) . . . . ?
C25 C24 Y1 O3 154.5(18) . . . . ?
N2 C24 Y1 O2 169.8(4) . . . . ?
C25 C24 Y1 O2 -68.2(18) . . . . ?
O2 C24 Y1 O4 10.6(3) . . . . ?
N2 C24 Y1 O4 -179.6(2) . . . . ?
C25 C24 Y1 O4 -57.6(19) . . . . ?
O2 C24 Y1 O1 87.1(2) . . . . ?
N2 C24 Y1 O1 -103.1(2) . . . . ?
C25 C24 Y1 O1 18.8(19) . . . . ?
O2 C24 Y1 N2 -169.8(4) . . . . ?
C25 C24 Y1 N2 122(2) . . . . ?
O2 C24 Y1 N1 127.2(2) . . . . ?
N2 C24 Y1 N1 -63.0(3) . . . . ?
C25 C24 Y1 N1 59.0(19) . . . . ?
O2 C24 Y1 N3 -76.0(3) . . . . ?
N2 C24 Y1 N3 93.8(3) . . . . ?
C25 C24 Y1 N3 -144.2(19) . . . . ?
O2 C24 Y1 C47 -106.2(3) . . . . ?
N2 C24 Y1 C47 63.6(3) . . . . ?
C25 C24 Y1 C47 -174.4(18) . . . . ?
O2 C24 Y1 C1 104.0(2) . . . . ?
N2 C24 Y1 C1 -86.2(3) . . . . ?
C25 C24 Y1 C1 35.8(19) . . . . ?
N3 C47 Y1 O3 -175.0(4) . . . . ?
C48 C47 Y1 O3 32.3(18) . . . . ?
O3 C47 Y1 O2 -131.0(3) . . . . ?
N3 C47 Y1 O2 54.0(3) . . . . ?
C48 C47 Y1 O2 -98.8(19) . . . . ?
O3 C47 Y1 O4 142.2(3) . . . . ?
N3 C47 Y1 O4 -32.8(3) . . . . ?
C48 C47 Y1 O4 174.5(19) . . . . ?
O3 C47 Y1 O1 45.3(5) . . . . ?
N3 C47 Y1 O1 -129.7(3) . . . . ?
C48 C47 Y1 O1 77.6(19) . . . . ?
O3 C47 Y1 N2 -73.7(3) . . . . ?
N3 C47 Y1 N2 111.3(3) . . . . ?
C48 C47 Y1 N2 -41.4(19) . . . . ?
O3 C47 Y1 N1 37.5(3) . . . . ?
N3 C47 Y1 N1 -137.5(3) . . . . ?
C48 C47 Y1 N1 69.8(19) . . . . ?
O3 C47 Y1 N3 175.0(4) . . . . ?
C48 C47 Y1 N3 -153(2) . . . . ?
O3 C47 Y1 C24 -99.9(3) . . . . ?
N3 C47 Y1 C24 85.2(3) . . . . ?
C48 C47 Y1 C24 -68(2) . . . . ?
O3 C47 Y1 C1 41.6(3) . . . . ?
N3 C47 Y1 C1 -133.4(3) . . . . ?
C48 C47 Y1 C1 73.9(19) . . . . ?
O1 C1 Y1 O3 -164.5(2) . . . . ?
N1 C1 Y1 O3 10.3(3) . . . . ?
C2 C1 Y1 O3 173(3) . . . . ?
O1 C1 Y1 O2 -10.1(3) . . . . ?
N1 C1 Y1 O2 164.7(2) . . . . ?
C2 C1 Y1 O2 -33(3) . . . . ?
O1 C1 Y1 O4 68.4(2) . . . . ?
N1 C1 Y1 O4 -116.8(3) . . . . ?
C2 C1 Y1 O4 46(3) . . . . ?
N1 C1 Y1 O1 174.8(4) . . . . ?
C2 C1 Y1 O1 -23(3) . . . . ?
O1 C1 Y1 N2 -68.3(3) . . . . ?
N1 C1 Y1 N2 106.5(3) . . . . ?
C2 C1 Y1 N2 -91(3) . . . . ?
O1 C1 Y1 N1 -174.8(4) . . . . ?
C2 C1 Y1 N1 163(3) . . . . ?
O1 C1 Y1 N3 141.2(3) . . . . ?
N1 C1 Y1 N3 -44.0(4) . . . . ?
C2 C1 Y1 N3 119(3) . . . . ?
O1 C1 Y1 C24 -38.8(3) . . . . ?
N1 C1 Y1 C24 136.0(3) . . . . ?
C2 C1 Y1 C24 -61(3) . . . . ?
O1 C1 Y1 C47 176.7(2) . . . . ?
N1 C1 Y1 C47 -8.5(3) . . . . ?
C2 C1 Y1 C47 154(3) . . . . ?

loop_
_platon_squeeze_void_nr
_platon_squeeze_void_average_x
_platon_squeeze_void_average_y
_platon_squeeze_void_average_z
_platon_squeeze_void_volume
_platon_squeeze_void_count_electrons
1 0.296 0.750 0.377 826.2 61.5
2 0.704 0.250 0.373 826.2 61.7
